data_4000387
_journal_name_full 'Chemistry of Materials'
_journal_paper_doi 10.1021/cm035316v
_journal_year 2004
_chemical_formula_sum 'Be2 F7 H4 Li2 N'
_chemical_formula_weight 182.94
_chemical_name_common 'Ammonium Lithium Pyrofluoroberyllate'
_space_group_IT_number 62
_symmetry_cell_setting orthorhombic
_symmetry_space_group_name_Hall '-P 2ac 2n'
_symmetry_space_group_name_H-M 'P n m a'
_atom_sites_solution_hydrogens geom
_atom_sites_solution_primary direct
_atom_sites_solution_secondary difmap
_cell_angle_alpha 90
_cell_angle_beta 90
_cell_angle_gamma 90
_cell_formula_units_Z 4
_cell_length_a 10.024(2)
_cell_length_b 12.288(3)
_cell_length_c 4.9371(7)
_cell_measurement_reflns_used 674
_cell_measurement_temperature 293(2)
_cell_measurement_theta_max 27.485
_cell_measurement_theta_min 2.91
_cell_volume 608.1(2)
_computing_data_collection 'HKL Scalepack (Otwinowski & Minor 1997)'
_computing_data_reduction 'HKL Denzo and Scalepack (Otwinowski & Minor 1997)'
_diffrn_ambient_temperature 293(2)
_diffrn_measured_fraction_theta_full 0.923
_diffrn_measured_fraction_theta_max 0.923
_diffrn_measurement_device '95mm CCD camera on \k-goniostat'
_diffrn_measurement_device_type KappaCCD
_diffrn_measurement_method CCD
_diffrn_orient_matrix_type 'by Nonius Collect from scalepack cell'
_diffrn_orient_matrix_UB_11 0.0022541
_diffrn_orient_matrix_UB_12 -0.0592046
_diffrn_orient_matrix_UB_13 0.0654915
_diffrn_orient_matrix_UB_21 0.0745119
_diffrn_orient_matrix_UB_22 -0.0744147
_diffrn_orient_matrix_UB_23 -0.0451804
_diffrn_orient_matrix_UB_31 0.1883311
_diffrn_orient_matrix_UB_32 0.0301503
_diffrn_orient_matrix_UB_33 0.0170914
_diffrn_radiation_monochromator graphite
_diffrn_radiation_type MoK\a
_diffrn_radiation_wavelength 0.71073
_diffrn_reflns_av_R_equivalents 0.0914
_diffrn_reflns_av_unetI/netI 0.1219
_diffrn_reflns_limit_h_max 12
_diffrn_reflns_limit_h_min -11
_diffrn_reflns_limit_k_max 12
_diffrn_reflns_limit_k_min -15
_diffrn_reflns_limit_l_max 5
_diffrn_reflns_limit_l_min -6
_diffrn_reflns_number 2093
_diffrn_reflns_theta_full 27.6
_diffrn_reflns_theta_max 27.6
_diffrn_reflns_theta_min 3.32
_exptl_absorpt_coefficient_mu 0.26
_exptl_absorpt_correction_T_max 1.00319
_exptl_absorpt_correction_T_min 0.94374
_exptl_absorpt_correction_type multi-scan
_exptl_absorpt_process_details 'SORTAV(Blessing, 1997)'
_exptl_crystal_colour Colourless
_exptl_crystal_density_diffrn 1.998
_exptl_crystal_density_method 'not measured'
_exptl_crystal_description Plate
_exptl_crystal_F_000 352
_exptl_crystal_size_max 0.14
_exptl_crystal_size_mid 0.14
_exptl_crystal_size_min 0.05
_refine_diff_density_max 0.336
_refine_diff_density_min -0.367
_refine_diff_density_rms 0.081
_refine_ls_extinction_method none
_refine_ls_goodness_of_fit_ref 0.873
_refine_ls_hydrogen_treatment mixed
_refine_ls_matrix_type full
_refine_ls_number_parameters 65
_refine_ls_number_reflns 688
_refine_ls_number_restraints 6
_refine_ls_restrained_S_all 0.872
_refine_ls_R_factor_all 0.1493
_refine_ls_R_factor_gt 0.0463
_refine_ls_shift/su_max 0
_refine_ls_shift/su_mean 0
_refine_ls_structure_factor_coef Fsqd
_refine_ls_weighting_details 'calc w=1/[\s^2^(Fo^2^)+(0.0371P)^2^+0.0000P] where P=(Fo^2^+2Fc^2^)/3'
_refine_ls_weighting_scheme calc
_refine_ls_wR_factor_gt 0.0819
_refine_ls_wR_factor_ref 0.1076
_reflns_number_gt 319
_reflns_number_total 688
_reflns_threshold_expression >2sigma(I)
_cod_depositor_comments
;
The following automatic conversions were performed:
'_symmetry_cell_setting' value 'Orthorhombic' changed to 'orthorhombic'
according to '/home/saulius/struct/CIF-dictionaries/cif_core.dic'
dictionary named 'cif_core.dic' version 2.4.1 from
2010-06-29.

'_exptl_absorpt_correction_type' value 'Multi-Scan' changed
to 'multi-scan' according to
'/home/saulius/struct/CIF-dictionaries/cif_core.dic' dictionary named
'cif_core.dic' version 2.4.1 from 2010-06-29.

Automatic conversion script
Id: cif_fix_enum 1527 2010-12-29 10:47:43Z saulius 
;
_cod_original_sg_symbol_H-M Pnma
_cod_original_formula_sum 'H4 Be2 F7 Li2 N'
_cod_database_code 4000387

loop_
_symmetry_equiv_pos_as_xyz
'x, y, z'
'-x+1/2, -y, z+1/2'
'x+1/2, -y+1/2, -z+1/2'
'-x, y+1/2, -z'
'-x, -y, -z'
'x-1/2, y, -z-1/2'
'-x-1/2, y-1/2, z-1/2'
'x, -y-1/2, z'

loop_
_atom_site_label
_atom_site_type_symbol
_atom_site_fract_x
_atom_site_fract_y
_atom_site_fract_z
_atom_site_U_iso_or_equiv
_atom_site_adp_type
_atom_site_occupancy
_atom_site_symmetry_multiplicity
_atom_site_calc_flag
_atom_site_refinement_flags
_atom_site_disorder_assembly
_atom_site_disorder_group
Be1 Be -0.0980(4) 0.1328(4) 0.7136(10) 0.0273(10) Uani 1 1 d . . .
Li1 Li 0.1519(6) 0.0000(4) 0.7952(11) 0.0303(13) Uani 1 1 d . . .
F1 F 0.04465(19) 0.11885(17) 0.8102(5) 0.0468(7) Uani 1 1 d . . .
F2 F -0.18974(19) 0.05035(16) 0.8588(4) 0.0351(6) Uani 1 1 d . . .
F3 F -0.1089(2) 0.12028(16) 0.4086(4) 0.0453(6) Uani 1 1 d . . .
F4 F -0.1468(3) 0.25 0.7955(5) 0.0317(7) Uani 1 2 d S . .
N1 N 0.1377(5) 0.25 1.2695(10) 0.0379(11) Uani 1 2 d SD . .
H1 H 0.139(5) 0.25 1.088(4) 0.057 Uiso 1 2 d SD . .
H2 H 0.099(3) 0.187(2) 1.310(7) 0.057 Uiso 1 1 d D . .
H3 H 0.222(2) 0.25 1.314(10) 0.057 Uiso 1 2 d SD . .

loop_
_atom_site_aniso_label
_atom_site_aniso_U_11
_atom_site_aniso_U_22
_atom_site_aniso_U_33
_atom_site_aniso_U_23
_atom_site_aniso_U_13
_atom_site_aniso_U_12
Be1 0.030(2) 0.025(3) 0.027(3) -0.004(2) -0.006(2) -0.001(2)
Li1 0.033(3) 0.030(3) 0.028(3) -0.002(2) 0.001(3) 0.006(3)
F1 0.0317(12) 0.0336(13) 0.0751(19) -0.0082(12) -0.0083(11) 0.0047(10)
F2 0.0381(12) 0.0359(12) 0.0313(12) 0.0110(9) -0.0056(9) -0.0123(10)
F3 0.0763(16) 0.0339(12) 0.0257(11) -0.0039(10) 0.0048(11) -0.0156(13)
F4 0.0320(15) 0.0275(15) 0.0357(18) 0 0.0036(14) 0
N1 0.040(3) 0.039(3) 0.034(3) 0 0.000(3) 0

loop_
_atom_type_symbol
_atom_type_description
_atom_type_scat_dispersion_real
_atom_type_scat_dispersion_imag
_atom_type_scat_source
Be Be 0.0005 0.0002 'International Tables Vol C Tables 4.2.6.8 and 6.1.1.4'
F F 0.0171 0.0103 'International Tables Vol C Tables 4.2.6.8 and 6.1.1.4'
Li Li -0.0003 0.0001 'International Tables Vol C Tables 4.2.6.8 and 6.1.1.4'
N N 0.0061 0.0033 'International Tables Vol C Tables 4.2.6.8 and 6.1.1.4'
H H 0 0 'International Tables Vol C Tables 4.2.6.8 and 6.1.1.4'
